data_7111352
loop_
_publ_author_name
'Tomov, Atanas K.'
'Gibson, Vernon C.'
'Zaher, Damien'
'Elsegood, Mark R. J.'
'Dale, Sophie H.'

_publ_section_title
;
 Bis(benzimidazole)amine vanadium catalysts for olefin polymerisation and
 co-polymerisation: thermally robust, single-site catalysts activated by
 simple alkylaluminium reagentsElectronic supplementary information (ESI)
 available: experimental procedures for 2 and 3 and polymerisation
 protocols. See http://www.rsc.org/suppdata/cc/b4/b407065h/
;
_journal_issue 17
_journal_name_full 'Chemical Communications'
_journal_page_first 1956
_journal_page_last 1957
_journal_paper_doi 10.1039/b407065h
_journal_year 2004
_chemical_formula_sum 'C23 H30 N5 O3 V'
_chemical_formula_weight 475.46
_chemical_name_systematic
;
?
;
_space_group_IT_number 14
_symmetry_cell_setting monoclinic
_symmetry_space_group_name_Hall '-P 2yn'
_symmetry_space_group_name_H-M 'P 1 21/n 1'
_atom_sites_solution_hydrogens 'geom except H5 coords freely refined'
_atom_sites_solution_primary direct
_atom_sites_solution_secondary difmap
_audit_creation_method SHELXL-97
_cell_angle_alpha 90.00
_cell_angle_beta 92.921(2)
_cell_angle_gamma 90.00
_cell_formula_units_Z 4
_cell_length_a 9.4522(5)
_cell_length_b 24.2311(13)
_cell_length_c 10.2669(6)
_cell_measurement_reflns_used 9516
_cell_measurement_temperature 150(2)
_cell_measurement_theta_max 28.67
_cell_measurement_theta_min 2.15
_cell_volume 2348.4(2)
_computing_cell_refinement 'Bruker SAINT'
_computing_data_collection 'Bruker SMART'
_computing_data_reduction 'Bruker SAINT'
_computing_molecular_graphics 'Bruker SHELXTL'
_computing_publication_material 'Bruker SHELXTL and local programs'
_computing_structure_refinement 'Bruker SHELXTL'
_computing_structure_solution 'Bruker SHELXTL'
_diffrn_ambient_temperature 150(2)
_diffrn_measured_fraction_theta_full 1.000
_diffrn_measured_fraction_theta_max 0.912
_diffrn_measurement_device_type 'Bruker SMART 1000 CCD diffractometer'
_diffrn_measurement_method '\w rotation with narrow frames'
_diffrn_radiation_monochromator graphite
_diffrn_radiation_source 'sealed tube'
_diffrn_radiation_type MoK\a
_diffrn_radiation_wavelength 0.71073
_diffrn_reflns_av_R_equivalents 0.0233
_diffrn_reflns_av_sigmaI/netI 0.0234
_diffrn_reflns_limit_h_max 12
_diffrn_reflns_limit_h_min -12
_diffrn_reflns_limit_k_max 31
_diffrn_reflns_limit_k_min -32
_diffrn_reflns_limit_l_max 13
_diffrn_reflns_limit_l_min -13
_diffrn_reflns_number 20495
_diffrn_reflns_theta_full 26.00
_diffrn_reflns_theta_max 28.99
_diffrn_reflns_theta_min 1.68
_diffrn_standards_decay_% 0
_diffrn_standards_number 0
_exptl_absorpt_coefficient_mu 0.456
_exptl_absorpt_correction_T_max 0.947
_exptl_absorpt_correction_T_min 0.853
_exptl_absorpt_correction_type multi-scan
_exptl_absorpt_process_details 'SADABS, v. 2.08'
_exptl_crystal_colour orange
_exptl_crystal_density_diffrn 1.345
_exptl_crystal_density_method 'not measured'
_exptl_crystal_description block
_exptl_crystal_F_000 1000
_exptl_crystal_size_max 0.36
_exptl_crystal_size_mid 0.26
_exptl_crystal_size_min 0.12
_refine_diff_density_max 0.403
_refine_diff_density_min -0.343
_refine_diff_density_rms 0.053
_refine_ls_extinction_method none
_refine_ls_goodness_of_fit_ref 1.031
_refine_ls_hydrogen_treatment mixed
_refine_ls_matrix_type full
_refine_ls_number_parameters 295
_refine_ls_number_reflns 5678
_refine_ls_number_restraints 0
_refine_ls_restrained_S_all 1.031
_refine_ls_R_factor_all 0.0477
_refine_ls_R_factor_gt 0.0340
_refine_ls_shift/su_max 0.001
_refine_ls_shift/su_mean 0.000
_refine_ls_structure_factor_coef Fsqd
_refine_ls_weighting_details 'calc w=1/[\s^2^(Fo^2^)+(0.0424P)^2^+1.2944P] where P=(Fo^2^+2Fc^2^)/3'
_refine_ls_weighting_scheme calc
_refine_ls_wR_factor_gt 0.0842
_refine_ls_wR_factor_ref 0.0932
_reflns_number_gt 4551
_reflns_number_total 5678
_reflns_threshold_expression I>2\s(I)
_cod_data_source_file b407065hsup1.cif
_cod_data_source_block vg22
_cod_original_sg_symbol_H-M P2(1)/n
_cod_database_code 7111352

loop_
_symmetry_equiv_pos_as_xyz
'x, y, z'
'-x+1/2, y+1/2, -z+1/2'
'-x, -y, -z'
'x-1/2, -y-1/2, z-1/2'

loop_
_atom_site_label
_atom_site_type_symbol
_atom_site_fract_x
_atom_site_fract_y
_atom_site_fract_z
_atom_site_U_iso_or_equiv
_atom_site_adp_type
_atom_site_occupancy
_atom_site_symmetry_multiplicity
_atom_site_calc_flag
_atom_site_refinement_flags
V1 V 0.31699(3) 0.857545(10) 0.75245(2) 0.01940(8) Uani 1 1 d .
O1 O 0.31092(12) 0.79543(4) 0.70077(11) 0.0257(2) Uani 1 1 d .
N1 N 0.24091(14) 0.89313(5) 0.57594(12) 0.0221(3) Uani 1 1 d .
C1 C 0.21200(16) 0.87320(7) 0.45029(15) 0.0221(3) Uani 1 1 d .
C2 C 0.20508(18) 0.81945(7) 0.40198(16) 0.0283(4) Uani 1 1 d .
H2 H 0.2212 0.7885 0.4574 0.034 Uiso 1 1 calc R
C3 C 0.1736(2) 0.81324(8) 0.26946(17) 0.0351(4) Uani 1 1 d .
H3 H 0.1683 0.7771 0.2335 0.042 Uiso 1 1 calc R
C4 C 0.1495(2) 0.85865(8) 0.18723(17) 0.0384(4) Uani 1 1 d .
H4 H 0.1282 0.8527 0.0969 0.046 Uiso 1 1 calc R
C5 C 0.1560(2) 0.91202(8) 0.23485(16) 0.0334(4) Uani 1 1 d .
H5A H 0.1389 0.9428 0.1789 0.040 Uiso 1 1 calc R
C6 C 0.18874(17) 0.91918(7) 0.36823(15) 0.0246(3) Uani 1 1 d .
N2 N 0.20508(15) 0.96710(6) 0.44218(13) 0.0256(3) Uani 1 1 d .
C7 C 0.23533(17) 0.94826(6) 0.56241(15) 0.0238(3) Uani 1 1 d .
C8 C 0.2563(2) 0.98388(7) 0.68059(16) 0.0296(4) Uani 1 1 d .
H8A H 0.2968 1.0198 0.6556 0.036 Uiso 1 1 calc R
H8B H 0.1638 0.9909 0.7184 0.036 Uiso 1 1 calc R
N3 N 0.35289(14) 0.95671(5) 0.77904(12) 0.0219(3) Uani 1 1 d .
C9 C 0.50378(18) 0.96846(7) 0.75843(18) 0.0306(4) Uani 1 1 d .
H9A H 0.5580 0.9687 0.8435 0.037 Uiso 1 1 calc R
H9B H 0.5125 1.0054 0.7185 0.037 Uiso 1 1 calc R
C10 C 0.56394(17) 0.92595(6) 0.67165(15) 0.0232(3) Uani 1 1 d .
N4 N 0.50951(14) 0.87555(5) 0.66167(12) 0.0211(3) Uani 1 1 d .
C11 C 0.59346(16) 0.84740(6) 0.57562(14) 0.0208(3) Uani 1 1 d .
C12 C 0.58432(18) 0.79368(7) 0.52796(15) 0.0251(3) Uani 1 1 d .
H12 H 0.5114 0.7693 0.5522 0.030 Uiso 1 1 calc R
C13 C 0.68610(19) 0.77719(7) 0.44362(17) 0.0306(4) Uani 1 1 d .
H13 H 0.6832 0.7407 0.4098 0.037 Uiso 1 1 calc R
C14 C 0.79341(19) 0.81323(8) 0.40702(17) 0.0314(4) Uani 1 1 d .
H14 H 0.8610 0.8005 0.3486 0.038 Uiso 1 1 calc R
C15 C 0.80355(18) 0.86661(7) 0.45330(16) 0.0280(4) Uani 1 1 d .
H15 H 0.8766 0.8908 0.4286 0.034 Uiso 1 1 calc R
C16 C 0.70073(16) 0.88321(6) 0.53843(15) 0.0222(3) Uani 1 1 d .
N5 N 0.67857(14) 0.93292(6) 0.60119(13) 0.0239(3) Uani 1 1 d .
H5 H 0.723(2) 0.9641(8) 0.5923(19) 0.029 Uiso 1 1 d .
C17 C 0.31760(19) 0.97472(7) 0.91078(15) 0.0278(3) Uani 1 1 d .
H17A H 0.3329 1.0146 0.9192 0.042 Uiso 1 1 calc R
H17B H 0.3784 0.9554 0.9761 0.042 Uiso 1 1 calc R
H17C H 0.2181 0.9662 0.9246 0.042 Uiso 1 1 calc R
O2 O 0.14448(12) 0.86961(5) 0.81397(11) 0.0249(2) Uani 1 1 d .
C18 C 0.01314(18) 0.85233(8) 0.75409(17) 0.0323(4) Uani 1 1 d .
H18A H 0.0222 0.8142 0.7212 0.039 Uiso 1 1 calc R
H18B H -0.0123 0.8766 0.6789 0.039 Uiso 1 1 calc R
C19 C -0.10207(19) 0.85455(9) 0.85016(19) 0.0375(4) Uani 1 1 d .
H19A H -0.0793 0.8281 0.9216 0.045 Uiso 1 1 calc R
H19B H -0.1925 0.8428 0.8058 0.045 Uiso 1 1 calc R
C20 C -0.1213(2) 0.91142(10) 0.9082(2) 0.0532(6) Uani 1 1 d .
H20A H -0.0342 0.9224 0.9572 0.080 Uiso 1 1 calc R
H20B H -0.1999 0.9106 0.9669 0.080 Uiso 1 1 calc R
H20C H -0.1424 0.9380 0.8380 0.080 Uiso 1 1 calc R
O3 O 0.41867(12) 0.85520(5) 0.90412(10) 0.0242(2) Uani 1 1 d .
C21 C 0.52112(18) 0.81673(7) 0.95386(16) 0.0272(3) Uani 1 1 d .
H21A H 0.6169 0.8291 0.9321 0.033 Uiso 1 1 calc R
H21B H 0.5034 0.7803 0.9125 0.033 Uiso 1 1 calc R
C22 C 0.5148(2) 0.81126(8) 1.10017(18) 0.0351(4) Uani 1 1 d .
H22A H 0.5891 0.7850 1.1321 0.042 Uiso 1 1 calc R
H22B H 0.4219 0.7955 1.1204 0.042 Uiso 1 1 calc R
C23 C 0.5352(2) 0.86565(9) 1.17328(19) 0.0423(5) Uani 1 1 d .
H23A H 0.6292 0.8806 1.1578 0.064 Uiso 1 1 calc R
H23B H 0.5271 0.8593 1.2669 0.064 Uiso 1 1 calc R
H23C H 0.4624 0.8920 1.1421 0.064 Uiso 1 1 calc R

loop_
_atom_site_aniso_label
_atom_site_aniso_U_11
_atom_site_aniso_U_22
_atom_site_aniso_U_33
_atom_site_aniso_U_23
_atom_site_aniso_U_13
_atom_site_aniso_U_12
V1 0.02249(14) 0.01918(13) 0.01664(13) 0.00028(10) 0.00212(9) -0.00184(10)
O1 0.0320(6) 0.0209(5) 0.0246(6) 0.0011(4) 0.0045(5) -0.0042(4)
N1 0.0267(7) 0.0208(6) 0.0186(6) -0.0014(5) 0.0008(5) -0.0027(5)
C1 0.0207(7) 0.0277(8) 0.0178(7) -0.0024(6) 0.0013(6) -0.0054(6)
C2 0.0313(9) 0.0278(8) 0.0257(8) -0.0031(7) -0.0008(7) -0.0058(7)
C3 0.0399(10) 0.0353(10) 0.0297(9) -0.0110(7) -0.0020(8) -0.0065(8)
C4 0.0449(11) 0.0483(11) 0.0211(8) -0.0085(8) -0.0063(8) -0.0057(9)
C5 0.0394(10) 0.0389(10) 0.0212(8) 0.0032(7) -0.0044(7) -0.0050(8)
C6 0.0235(8) 0.0280(8) 0.0221(7) -0.0005(6) -0.0009(6) -0.0052(6)
N2 0.0301(7) 0.0250(7) 0.0214(6) 0.0019(5) -0.0032(5) -0.0047(5)
C7 0.0280(8) 0.0221(8) 0.0213(7) 0.0001(6) -0.0002(6) -0.0019(6)
C8 0.0427(10) 0.0222(8) 0.0232(8) -0.0015(6) -0.0057(7) 0.0042(7)
N3 0.0266(7) 0.0211(6) 0.0178(6) -0.0025(5) 0.0003(5) 0.0006(5)
C9 0.0295(9) 0.0260(8) 0.0367(9) -0.0114(7) 0.0059(7) -0.0070(7)
C10 0.0245(8) 0.0211(7) 0.0238(7) -0.0019(6) 0.0004(6) -0.0023(6)
N4 0.0231(6) 0.0195(6) 0.0208(6) -0.0023(5) 0.0024(5) -0.0014(5)
C11 0.0212(7) 0.0226(7) 0.0183(7) 0.0014(6) -0.0008(6) 0.0024(6)
C12 0.0290(8) 0.0226(8) 0.0236(8) -0.0003(6) 0.0005(6) 0.0020(6)
C13 0.0361(9) 0.0266(8) 0.0293(9) -0.0031(7) 0.0014(7) 0.0092(7)
C14 0.0294(9) 0.0380(10) 0.0271(8) 0.0005(7) 0.0054(7) 0.0119(7)
C15 0.0219(8) 0.0354(9) 0.0266(8) 0.0054(7) 0.0015(6) 0.0033(7)
C16 0.0219(7) 0.0234(8) 0.0210(7) 0.0026(6) -0.0020(6) 0.0020(6)
N5 0.0232(7) 0.0221(7) 0.0265(7) 0.0011(5) 0.0023(5) -0.0031(5)
C17 0.0365(9) 0.0268(8) 0.0201(7) -0.0063(6) 0.0019(7) 0.0015(7)
O2 0.0220(6) 0.0316(6) 0.0214(5) -0.0013(5) 0.0026(4) -0.0023(4)
C18 0.0224(8) 0.0458(11) 0.0287(9) -0.0070(8) 0.0005(7) -0.0032(7)
C19 0.0231(8) 0.0539(12) 0.0357(10) -0.0022(9) 0.0031(7) -0.0030(8)
C20 0.0350(11) 0.0696(16) 0.0550(14) -0.0180(12) 0.0008(10) 0.0151(10)
O3 0.0269(6) 0.0251(6) 0.0206(5) 0.0010(4) -0.0001(4) 0.0031(4)
C21 0.0244(8) 0.0273(8) 0.0297(8) 0.0002(7) -0.0008(7) 0.0039(6)
C22 0.0416(10) 0.0334(10) 0.0296(9) 0.0074(7) -0.0042(8) 0.0052(8)
C23 0.0538(13) 0.0435(11) 0.0283(9) 0.0009(8) -0.0119(9) 0.0060(9)

loop_
_atom_type_symbol
_atom_type_description
_atom_type_scat_dispersion_real
_atom_type_scat_dispersion_imag
_atom_type_scat_source
C C 0.0033 0.0016 'International Tables Vol C Tables 4.2.6.8 and 6.1.1.4'
H H 0.0000 0.0000 'International Tables Vol C Tables 4.2.6.8 and 6.1.1.4'
N N 0.0061 0.0033 'International Tables Vol C Tables 4.2.6.8 and 6.1.1.4'
O O 0.0106 0.0060 'International Tables Vol C Tables 4.2.6.8 and 6.1.1.4'
V V 0.3005 0.5294 'International Tables Vol C Tables 4.2.6.8 and 6.1.1.4'

loop_
_geom_angle_atom_site_label_1
_geom_angle_atom_site_label_2
_geom_angle_atom_site_label_3
_geom_angle
O1 V1 O3 105.55(6)
O1 V1 O2 104.57(6)
O3 V1 O2 98.96(5)
O1 V1 N1 95.47(5)
O3 V1 N1 155.42(5)
O2 V1 N1 87.69(5)
O1 V1 N4 93.71(5)
O3 V1 N4 87.39(5)
O2 V1 N4 158.10(5)
N1 V1 N4 78.53(5)
O1 V1 N3 165.54(5)
O3 V1 N3 82.44(5)
O2 V1 N3 85.65(5)
N1 V1 N3 74.45(5)
N4 V1 N3 74.36(5)
C7 N1 C1 104.14(13)
C7 N1 V1 120.47(10)
C1 N1 V1 134.42(11)
N1 C1 C2 131.11(15)
N1 C1 C6 107.32(13)
C2 C1 C6 121.57(14)
C3 C2 C1 117.04(16)
C2 C3 C4 121.82(17)
C5 C4 C3 121.29(16)
C4 C5 C6 117.76(17)
N2 C6 C5 130.57(16)
N2 C6 C1 108.92(13)
C5 C6 C1 120.51(16)
C7 N2 C6 103.41(13)
N2 C7 N1 116.21(14)
N2 C7 C8 124.56(14)
N1 C7 C8 119.18(14)
N3 C8 C7 110.43(13)
C17 N3 C9 109.79(13)
C17 N3 C8 109.50(13)
C9 N3 C8 112.44(14)
C17 N3 V1 110.93(10)
C9 N3 V1 107.64(9)
C8 N3 V1 106.50(9)
N3 C9 C10 110.59(13)
N4 C10 N5 113.21(14)
N4 C10 C9 121.53(14)
N5 C10 C9 125.20(14)
C10 N4 C11 105.54(13)
C10 N4 V1 119.39(11)
C11 N4 V1 134.64(10)
C12 C11 N4 130.74(15)
C12 C11 C16 121.05(14)
N4 C11 C16 108.21(13)
C13 C12 C11 117.18(16)
C12 C13 C14 121.47(16)
C15 C14 C13 121.97(16)
C14 C15 C16 116.52(16)
N5 C16 C15 131.77(15)
N5 C16 C11 106.41(13)
C15 C16 C11 121.82(15)
C10 N5 C16 106.61(13)
C18 O2 V1 125.95(10)
O2 C18 C19 110.55(14)
C18 C19 C20 113.27(17)
C21 O3 V1 131.31(10)
O3 C21 C22 110.74(14)
C21 C22 C23 113.78(15)

loop_
_geom_bond_atom_site_label_1
_geom_bond_atom_site_label_2
_geom_bond_distance
V1 O1 1.5959(11)
V1 O3 1.7886(11)
V1 O2 1.8023(11)
V1 N1 2.1005(13)
V1 N4 2.1315(13)
V1 N3 2.4401(13)
N1 C7 1.344(2)
N1 C1 1.3914(19)
C1 C2 1.394(2)
C1 C6 1.407(2)
C2 C3 1.386(2)
C3 C4 1.399(3)
C4 C5 1.383(3)
C5 C6 1.399(2)
C6 N2 1.392(2)
N2 C7 1.333(2)
C7 C8 1.494(2)
C8 N3 1.481(2)
N3 C17 1.4755(19)
N3 C9 1.480(2)
C9 C10 1.493(2)
C10 N4 1.327(2)
C10 N5 1.344(2)
N4 C11 1.3952(19)
C11 C12 1.392(2)
C11 C16 1.402(2)
C12 C13 1.386(2)
C13 C14 1.404(3)
C14 C15 1.379(3)
C15 C16 1.399(2)
C16 N5 1.387(2)
O2 C18 1.420(2)
C18 C19 1.507(2)
C19 C20 1.516(3)
O3 C21 1.4202(19)
C21 C22 1.512(2)
C22 C23 1.524(3)

loop_
_geom_hbond_atom_site_label_D
_geom_hbond_atom_site_label_H
_geom_hbond_atom_site_label_A
_geom_hbond_distance_DH
_geom_hbond_distance_HA
_geom_hbond_distance_DA
_geom_hbond_angle_DHA
_geom_hbond_site_symmetry_A
N5 H5 N2 0.87(2) 1.84(2) 2.7066(19) 171.8(19) 3_676

loop_
_geom_torsion_atom_site_label_1
_geom_torsion_atom_site_label_2
_geom_torsion_atom_site_label_3
_geom_torsion_atom_site_label_4
_geom_torsion
O1 V1 N1 C7 -174.66(13)
O3 V1 N1 C7 -25.7(2)
O2 V1 N1 C7 80.91(13)
N4 V1 N1 C7 -81.98(12)
N3 V1 N1 C7 -5.22(12)
O1 V1 N1 C1 -7.89(15)
O3 V1 N1 C1 141.05(14)
O2 V1 N1 C1 -112.32(15)
N4 V1 N1 C1 84.79(15)
N3 V1 N1 C1 161.56(15)
C7 N1 C1 C2 178.88(17)
V1 N1 C1 C2 10.6(3)
C7 N1 C1 C6 -0.73(17)
V1 N1 C1 C6 -169.00(11)
N1 C1 C2 C3 -179.85(17)
C6 C1 C2 C3 -0.3(2)
C1 C2 C3 C4 -0.1(3)
C2 C3 C4 C5 0.0(3)
C3 C4 C5 C6 0.5(3)
C4 C5 C6 N2 178.66(17)
C4 C5 C6 C1 -0.9(3)
N1 C1 C6 N2 0.82(18)
C2 C1 C6 N2 -178.84(15)
N1 C1 C6 C5 -179.56(15)
C2 C1 C6 C5 0.8(2)
C5 C6 N2 C7 179.89(18)
C1 C6 N2 C7 -0.55(17)
C6 N2 C7 N1 0.07(19)
C6 N2 C7 C8 -177.10(16)
C1 N1 C7 N2 0.43(19)
V1 N1 C7 N2 170.72(11)
C1 N1 C7 C8 177.76(14)
V1 N1 C7 C8 -11.9(2)
N2 C7 C8 N3 -152.01(16)
N1 C7 C8 N3 30.9(2)
C7 C8 N3 C17 -150.91(14)
C7 C8 N3 C9 86.75(17)
C7 C8 N3 V1 -30.91(16)
O1 V1 N3 C17 -173.8(2)
O3 V1 N3 C17 -49.19(11)
O2 V1 N3 C17 50.46(11)
N1 V1 N3 C17 139.26(11)
N4 V1 N3 C17 -138.58(11)
O1 V1 N3 C9 -53.7(3)
O3 V1 N3 C9 70.94(10)
O2 V1 N3 C9 170.59(11)
N1 V1 N3 C9 -100.60(11)
N4 V1 N3 C9 -18.45(10)
O1 V1 N3 C8 67.1(3)
O3 V1 N3 C8 -168.27(11)
O2 V1 N3 C8 -68.62(10)
N1 V1 N3 C8 20.18(10)
N4 V1 N3 C8 102.34(11)
C17 N3 C9 C10 147.47(14)
C8 N3 C9 C10 -90.36(17)
V1 N3 C9 C10 26.62(16)
N3 C9 C10 N4 -25.1(2)
N3 C9 C10 N5 157.70(15)
N5 C10 N4 C11 -1.24(18)
C9 C10 N4 C11 -178.73(15)
N5 C10 N4 V1 -174.80(10)
C9 C10 N4 V1 7.7(2)
O1 V1 N4 C10 178.17(12)
O3 V1 N4 C10 -76.40(12)
O2 V1 N4 C10 31.3(2)
N1 V1 N4 C10 83.33(12)
N3 V1 N4 C10 6.47(11)
O1 V1 N4 C11 6.90(15)
O3 V1 N4 C11 112.33(14)
O2 V1 N4 C11 -139.96(15)
N1 V1 N4 C11 -87.94(14)
N3 V1 N4 C11 -164.80(15)
C10 N4 C11 C12 -178.91(16)
V1 N4 C11 C12 -6.8(3)
C10 N4 C11 C16 1.30(17)
V1 N4 C11 C16 173.41(11)
N4 C11 C12 C13 -179.20(16)
C16 C11 C12 C13 0.6(2)
C11 C12 C13 C14 -0.4(2)
C12 C13 C14 C15 0.3(3)
C13 C14 C15 C16 -0.3(2)
C14 C15 C16 N5 -179.38(16)
C14 C15 C16 C11 0.4(2)
C12 C11 C16 N5 179.27(14)
N4 C11 C16 N5 -0.92(17)
C12 C11 C16 C15 -0.6(2)
N4 C11 C16 C15 179.21(14)
N4 C10 N5 C16 0.67(19)
C9 C10 N5 C16 178.06(16)
C15 C16 N5 C10 -179.97(17)
C11 C16 N5 C10 0.19(17)
O1 V1 O2 C18 -41.64(14)
O3 V1 O2 C18 -150.39(13)
N1 V1 O2 C18 53.41(14)
N4 V1 O2 C18 104.05(18)
N3 V1 O2 C18 127.98(14)
V1 O2 C18 C19 163.26(12)
O2 C18 C19 C20 57.9(2)
O1 V1 O3 C21 23.40(15)
O2 V1 O3 C21 131.35(14)
N1 V1 O3 C21 -124.39(15)
N4 V1 O3 C21 -69.72(14)
N3 V1 O3 C21 -144.29(14)
V1 O3 C21 C22 -146.73(12)
O3 C21 C22 C23 -57.0(2)
